data_4124585
loop_
_publ_author_name
'Blake, Matthew P.'
'Kaltsoyannis, Nikolas'
'Mountford, Philip'

_publ_section_title
;
 Probing the Limits of Alkaline Earth-Transition Metal Bonding: An
 Experimental and Computational Study.
;
_journal_issue 38
_journal_name_full 'Journal of the American Chemical Society'
_journal_page_first 12352
_journal_page_last 12368
_journal_paper_doi 10.1021/jacs.5b07866
_journal_volume 137
_journal_year 2015
_chemical_formula_moiety 'C19 H12 Ca1 Fe3 N4 O11'
_chemical_formula_sum 'C19 H12 Ca Fe3 N4 O11'
_chemical_formula_weight 679.95
_chemical_name_systematic
;
Ca{Fe3(CO)11}(MeCN)4
;
_space_group_IT_number 14
_symmetry_cell_setting monoclinic
_symmetry_space_group_name_Hall '-P 2yn'
_symmetry_space_group_name_H-M 'P 1 21/n 1'
_atom_sites_solution_hydrogens geom
_atom_sites_solution_primary direct
_atom_sites_solution_secondary difmap
_cell_angle_alpha 90
_cell_angle_beta 98.0988(7)
_cell_angle_gamma 90
_cell_formula_units_Z 4
_cell_length_a 8.61400(10)
_cell_length_b 19.0207(3)
_cell_length_c 16.7735(2)
_cell_measurement_reflns_used 6312
_cell_measurement_temperature 150
_cell_measurement_theta_max 27
_cell_measurement_theta_min 5
_cell_volume 2720.83(6)
_computing_cell_refinement 'DENZO/SCALEPACK (Otwinowski & Minor, 1997)'
_computing_data_collection 'COLLECT (Nonius, 2001).'
_computing_data_reduction 'DENZO/SCALEPACK (Otwinowski & Minor, 1997)'
_computing_molecular_graphics 'CAMERON (Watkin et al., 1996)'
_computing_publication_material 'CRYSTALS (Betteridge et al., 2003)'
_computing_structure_refinement 'CRYSTALS (Betteridge et al., 2003)'
_computing_structure_solution 'SIR92 (Altomare et al., 1994)'
_diffrn_ambient_temperature 150
_diffrn_measured_fraction_theta_full 0.993
_diffrn_measured_fraction_theta_max 0.993
_diffrn_measurement_device Area
_diffrn_measurement_device_type 'Nonius KappaCCD'
_diffrn_measurement_method \w
_diffrn_radiation_monochromator graphite
_diffrn_radiation_type 'Mo K\a'
_diffrn_radiation_wavelength 0.71073
_diffrn_reflns_av_R_equivalents 0.021
_diffrn_reflns_limit_h_max 11
_diffrn_reflns_limit_h_min -11
_diffrn_reflns_limit_k_max 24
_diffrn_reflns_limit_k_min -24
_diffrn_reflns_limit_l_max 21
_diffrn_reflns_limit_l_min -21
_diffrn_reflns_number 12109
_diffrn_reflns_theta_full 26.934
_diffrn_reflns_theta_max 27.484
_diffrn_reflns_theta_min 5.134
_diffrn_standards_number 0
_exptl_absorpt_coefficient_mu 1.826
_exptl_absorpt_correction_T_max 0.69
_exptl_absorpt_correction_T_min 0.69
_exptl_absorpt_correction_type multi-scan
_exptl_absorpt_process_details 'DENZO/SCALEPACK (Otwinowski & Minor, 1997)'
_exptl_crystal_colour red
_exptl_crystal_density_diffrn 1.660
_exptl_crystal_density_method 'not measured'
_exptl_crystal_description block
_exptl_crystal_F_000 1360
_exptl_crystal_size_max 0.200
_exptl_crystal_size_mid 0.200
_exptl_crystal_size_min 0.200
_refine_diff_density_max 1.20
_refine_diff_density_min -1.26
_refine_ls_extinction_method None
_refine_ls_goodness_of_fit_ref 1.1452
_refine_ls_hydrogen_treatment constr
_refine_ls_matrix_type full
_refine_ls_number_parameters 343
_refine_ls_number_reflns 5022
_refine_ls_number_restraints 6
_refine_ls_R_factor_all 0.0407
_refine_ls_R_factor_gt 0.0312
_refine_ls_shift/su_max 0.0019890
_refine_ls_shift/su_mean 0.0000833
_refine_ls_structure_factor_coef F
_refine_ls_weighting_details
;
 Method, part 1, Chebychev polynomial, (Watkin, 1994, Prince, 1982) 
 [weight] = 1.0/[A~0~*T~0~(x)+A~1~*T~1~(x) ... +A~n-1~]*T~n-1~(x)] 
 where A~i~ are the Chebychev coefficients listed below and x= Fcalc/Fmax 
 Method = Robust Weighting (Prince, 1982) 
 W = [weight] * [1-(deltaF/6*sigmaF)^2^]^2^ 
 A~i~ are: 
 0.983 0.496 0.965 0.222 0.309 
;
_refine_ls_weighting_scheme calc
_refine_ls_wR_factor_all 0.0333
_refine_ls_wR_factor_gt 0.0293
_refine_ls_wR_factor_ref 0.0286
_reflns_limit_h_max 11
_reflns_limit_h_min -11
_reflns_limit_k_max 24
_reflns_limit_k_min 0
_reflns_limit_l_max 21
_reflns_limit_l_min 0
_reflns_number_gt 5267
_reflns_number_total 6182
_reflns_threshold_expression I>2.0\s(I)
_oxford_diffrn_Wilson_B_factor 1.75
_oxford_diffrn_Wilson_scale 8.58
_oxford_refine_ls_r_factor_ref 0.0292
_oxford_refine_ls_scale 0.3535(3)
_oxford_reflns_number_all 6182
_oxford_reflns_threshold_expression_ref I>3.0\s(I)
_cod_data_source_file ja5b07866_si_002.cif
_cod_data_source_block compound_S4
_cod_depositor_comments
;
The following automatic conversions were performed:

'_symmetry_cell_setting' value 'Monoclinic' changed to 'monoclinic'
according to
/usr/data/users/saulius/crontab/automatic-downloads/current/ACS/lib/dictionaries/cif_core.dic
dictionary named 'cif_core.dic' version 2.4.2 from 2011-04-26.

'_atom_sites_solution_primary' value 'Direct' changed to 'direct'
according to
/usr/data/users/saulius/crontab/automatic-downloads/current/ACS/lib/dictionaries/cif_core.dic
dictionary named 'cif_core.dic' version 2.4.2 from 2011-04-26.

Automatic conversion script
Id: cif_fix_values 3271 2015-04-21 07:52:19Z andrius 
;
_cod_original_sg_symbol_H-M 'P 1 21/n 1 '
_cod_original_formula_sum 'C19 H12 Ca1 Fe3 N4 O11'
_cod_database_code 4124585

loop_
_symmetry_equiv_pos_as_xyz
x,y,z
-x,-y,-z
-x+1/2,y+1/2,-z+1/2
x+1/2,-y+1/2,z+1/2

loop_
_atom_site_label
_atom_site_type_symbol
_atom_site_fract_x
_atom_site_fract_y
_atom_site_fract_z
_atom_site_U_iso_or_equiv
_atom_site_occupancy
_atom_site_adp_type
_atom_site_refinement_flags_posn
_atom_site_refinement_flags_adp
Ca1 Ca 0.64430(5) 0.90378(2) 0.71621(2) 0.0226 1.0000 Uani . .
Fe1 Fe 0.88211(3) 0.662613(15) 0.717120(17) 0.0216 1.0000 Uani . .
Fe2 Fe 0.74444(3) 0.670835(15) 0.844656(17) 0.0222 1.0000 Uani . .
Fe3 Fe 0.60029(3) 0.617977(15) 0.714021(18) 0.0238 1.0000 Uani . .
N1 N 0.3594(2) 0.89417(11) 0.67469(13) 0.0366 1.0000 Uani . .
N2 N 0.6723(3) 0.89490(11) 0.57300(12) 0.0379 1.0000 Uani . .
N3 N 0.9218(2) 0.90270(10) 0.78120(13) 0.0357 1.0000 Uani . .
N4 N 0.6035(3) 0.90397(11) 0.85821(12) 0.0381 1.0000 Uani . .
O1 O 0.68236(19) 0.78694(8) 0.72881(9) 0.0303 1.0000 Uani . .
O2 O 0.83570(17) 0.52132(7) 0.79452(9) 0.0255 1.0000 Uani . .
O3 O 1.0960(2) 0.54859(10) 0.68446(14) 0.0530 1.0000 Uani . .
O4 O 1.1419(2) 0.75676(10) 0.77617(12) 0.0466 1.0000 Uani . .
O5 O 0.8011(3) 0.71310(12) 0.55138(11) 0.0547 1.0000 Uani . .
O6 O 0.7727(3) 0.56153(10) 0.97064(11) 0.0607 1.0000 Uani . .
O7 O 0.4517(2) 0.73096(12) 0.88269(13) 0.0560 1.0000 Uani . .
O8 O 0.9546(3) 0.77210(12) 0.93661(12) 0.0565 1.0000 Uani . .
O9 O 0.4123(2) 0.52803(11) 0.80409(13) 0.0536 1.0000 Uani . .
O10 O 0.6170(2) 0.53121(10) 0.57211(11) 0.0471 1.0000 Uani . .
O11 O 0.3623(2) 0.72116(11) 0.64083(14) 0.0561 1.0000 Uani . .
C1 C 0.7295(2) 0.72825(10) 0.74940(13) 0.0250 1.0000 Uani . .
C2 C 0.7821(2) 0.57956(10) 0.77263(12) 0.0232 1.0000 Uani . .
C3 C 1.0118(3) 0.59214(12) 0.69777(14) 0.0332 1.0000 Uani . .
C4 C 1.0395(3) 0.71962(12) 0.75339(14) 0.0311 1.0000 Uani . .
C5 C 0.8316(3) 0.69255(13) 0.61613(14) 0.0342 1.0000 Uani . .
C6 C 0.7652(3) 0.60309(12) 0.92057(14) 0.0356 1.0000 Uani . .
C7 C 0.5650(3) 0.70632(13) 0.86673(14) 0.0335 1.0000 Uani . .
C8 C 0.8748(3) 0.73115(13) 0.90053(14) 0.0335 1.0000 Uani . .
C9 C 0.4806(3) 0.56479(12) 0.76696(15) 0.0346 1.0000 Uani . .
C10 C 0.6081(3) 0.56590(12) 0.62773(14) 0.0308 1.0000 Uani . .
C11 C 0.4566(3) 0.68265(12) 0.66988(15) 0.0366 1.0000 Uani . .
C12 C 0.2386(3) 0.87936(13) 0.64413(14) 0.0334 1.0000 Uani . .
C13 C 0.0832(3) 0.86017(18) 0.60444(17) 0.0496 1.0000 Uani . .
C14 C 0.6748(3) 0.89968(13) 0.50573(14) 0.0333 1.0000 Uani . .
C15 C 0.6800(3) 0.90707(18) 0.42003(15) 0.0494 1.0000 Uani . .
C16 C 1.0374(3) 0.90209(11) 0.82371(14) 0.0308 1.0000 Uani . .
C17 C 1.1848(3) 0.90238(15) 0.87729(16) 0.0420 1.0000 Uani . .
C18 C 0.6348(4) 0.89773(19) 0.92493(17) 0.0575 1.0000 Uani . U
C19 C 0.6793(5) 0.8894(2) 1.01101(18) 0.0656 1.0000 Uani . U
H281 H 0.7436 0.9462 0.4113 0.0746 1.0000 Uiso R .
H282 H 0.5764 0.9115 0.3922 0.0751 1.0000 Uiso R .
H283 H 0.7248 0.8655 0.4015 0.0746 1.0000 Uiso R .
H301 H 1.2572 0.9329 0.8565 0.0637 1.0000 Uiso R .
H302 H 1.1658 0.9180 0.9286 0.0640 1.0000 Uiso R .
H303 H 1.2272 0.8562 0.8814 0.0640 1.0000 Uiso R .
H321 H 0.6392 0.8441 1.0250 0.0976 1.0000 Uiso R .
H322 H 0.7933 0.8919 1.0217 0.0981 1.0000 Uiso R .
H323 H 0.6279 0.9277 1.0356 0.0976 1.0000 Uiso R .
H341 H 0.0942 0.8284 0.5619 0.0747 1.0000 Uiso R .
H342 H 0.0318 0.9016 0.5816 0.0747 1.0000 Uiso R .
H343 H 0.0222 0.8400 0.6418 0.0743 1.0000 Uiso R .

loop_
_atom_site_aniso_label
_atom_site_aniso_U_11
_atom_site_aniso_U_22
_atom_site_aniso_U_33
_atom_site_aniso_U_23
_atom_site_aniso_U_13
_atom_site_aniso_U_12
Ca1 0.0259(2) 0.01646(18) 0.02444(19) 0.00158(15) 0.00042(16) 0.00064(15)
Fe1 0.02357(14) 0.01898(14) 0.02256(14) 0.00130(11) 0.00426(11) -0.00034(11)
Fe2 0.02636(15) 0.01887(14) 0.02132(14) -0.00090(11) 0.00361(11) 0.00098(11)
Fe3 0.02274(15) 0.02062(14) 0.02737(15) -0.00280(11) 0.00098(11) -0.00071(11)
N1 0.0298(10) 0.0353(11) 0.0431(11) 0.0015(9) 0.0000(9) 0.0017(8)
N2 0.0491(13) 0.0326(11) 0.0319(11) -0.0006(8) 0.0051(9) -0.0008(9)
N3 0.0323(11) 0.0261(10) 0.0466(12) 0.0044(8) -0.0024(9) -0.0003(8)
N4 0.0439(12) 0.0386(11) 0.0322(11) 0.0025(9) 0.0064(9) 0.0007(9)
O1 0.0367(9) 0.0170(7) 0.0358(8) 0.0034(6) 0.0004(7) 0.0038(6)
O2 0.0323(8) 0.0164(7) 0.0282(7) 0.0012(5) 0.0051(6) 0.0024(6)
O3 0.0519(12) 0.0385(10) 0.0751(14) 0.0019(10) 0.0318(11) 0.0166(9)
O4 0.0308(9) 0.0432(10) 0.0643(12) -0.0101(9) 0.0016(8) -0.0102(8)
O5 0.0664(13) 0.0686(14) 0.0275(9) 0.0138(9) 0.0009(9) -0.0025(11)
O6 0.1163(19) 0.0359(10) 0.0339(10) 0.0117(8) 0.0240(11) 0.0163(11)
O7 0.0364(10) 0.0711(14) 0.0632(13) -0.0057(11) 0.0166(9) 0.0152(10)
O8 0.0629(13) 0.0616(13) 0.0414(10) -0.0100(9) -0.0047(9) -0.0282(11)
O9 0.0539(12) 0.0430(11) 0.0726(14) -0.0084(10) 0.0391(11) -0.0136(9)
O10 0.0652(13) 0.0434(10) 0.0311(9) -0.0117(8) 0.0008(8) 0.0012(9)
O11 0.0499(12) 0.0420(11) 0.0684(13) -0.0093(10) -0.0200(10) 0.0204(9)
C1 0.0274(10) 0.0205(10) 0.0262(10) 0.0002(8) 0.0010(8) -0.0018(8)
C2 0.0293(11) 0.0177(9) 0.0226(9) -0.0012(7) 0.0038(8) -0.0030(8)
C3 0.0367(12) 0.0281(11) 0.0374(12) 0.0039(9) 0.0141(10) 0.0006(10)
C4 0.0310(12) 0.0291(11) 0.0338(11) 0.0007(9) 0.0071(9) 0.0025(9)
C5 0.0369(12) 0.0341(12) 0.0322(12) 0.0011(10) 0.0068(10) -0.0026(10)
C6 0.0535(15) 0.0271(11) 0.0282(11) -0.0039(9) 0.0128(10) 0.0066(10)
C7 0.0348(12) 0.0332(12) 0.0327(12) -0.0011(9) 0.0055(9) 0.0006(10)
C8 0.0365(13) 0.0372(13) 0.0265(11) 0.0006(9) 0.0031(9) -0.0036(10)
C9 0.0300(12) 0.0302(12) 0.0454(13) -0.0096(10) 0.0109(10) -0.0004(9)
C10 0.0328(12) 0.0277(11) 0.0301(11) 0.0009(9) -0.0019(9) 0.0005(9)
C11 0.0361(12) 0.0287(12) 0.0422(13) -0.0091(10) -0.0039(10) 0.0006(10)
C12 0.0307(12) 0.0351(12) 0.0344(12) 0.0027(10) 0.0053(9) 0.0001(10)
C13 0.0326(13) 0.074(2) 0.0398(14) 0.0033(13) -0.0020(11) -0.0152(13)
C14 0.0301(12) 0.0346(12) 0.0354(13) -0.0058(9) 0.0051(9) -0.0049(9)
C15 0.0472(16) 0.073(2) 0.0294(12) -0.0088(13) 0.0096(11) -0.0137(14)
C16 0.0324(12) 0.0220(10) 0.0379(12) 0.0012(9) 0.0044(10) -0.0017(8)
C17 0.0332(13) 0.0444(14) 0.0454(14) -0.0019(11) -0.0054(11) -0.0052(11)
C18 0.0660(15) 0.0738(17) 0.0329(12) 0.0075(11) 0.0078(10) 0.0014(13)
C19 0.0751(16) 0.0821(17) 0.0385(12) 0.0082(12) 0.0045(11) 0.0009(13)

loop_
_atom_type_symbol
_atom_type_scat_dispersion_real
_atom_type_scat_dispersion_imag
_atom_type_scat_Cromer_Mann_a1
_atom_type_scat_Cromer_Mann_b1
_atom_type_scat_Cromer_Mann_a2
_atom_type_scat_Cromer_Mann_b2
_atom_type_scat_Cromer_Mann_a3
_atom_type_scat_Cromer_Mann_b3
_atom_type_scat_Cromer_Mann_a4
_atom_type_scat_Cromer_Mann_b4
_atom_type_scat_Cromer_Mann_c
_atom_type_scat_source
Fe 0.3463 0.8444 11.7695 4.7611 7.3573 0.3072 3.5222 15.3535 2.3045 76.8805 1.0369 'International Tables Vol C 4.2.6.8 and 6.1.1.4'
Ca 0.2262 0.3064 8.6266 10.4421 7.3873 0.6599 1.5899 85.7484 1.0211 178.4370 1.3751 'International Tables Vol C 4.2.6.8 and 6.1.1.4'
C 0.0033 0.0016 2.3100 20.8439 1.0200 10.2075 1.5886 0.5687 0.8650 51.6512 0.2156 'International Tables Vol C 4.2.6.8 and 6.1.1.4'
O 0.0106 0.0060 3.0485 13.2771 2.2868 5.7011 1.5463 0.3239 0.8670 32.9089 0.2508 'International Tables Vol C 4.2.6.8 and 6.1.1.4'
N 0.0061 0.0033 12.2126 0.0057 3.1322 9.8933 2.0125 28.9975 1.1663 0.5826 -11.5290 'International Tables Vol C 4.2.6.8 and 6.1.1.4'
H 0.0000 0.0000 0.4930 10.5109 0.3229 26.1257 0.1402 3.1424 0.0408 57.7998 0.0030 'International Tables Vol C 4.2.6.8 and 6.1.1.4'

loop_
_geom_angle_atom_site_label_1
_geom_angle_site_symmetry_1
_geom_angle_atom_site_label_2
_geom_angle_atom_site_label_3
_geom_angle
_geom_angle_publ_flag
O2 3_656 Ca1 N1 97.79(6) yes
O2 3_656 Ca1 N2 88.33(6) yes
N1 . Ca1 N2 87.10(7) yes
O2 3_656 Ca1 N3 87.91(6) yes
N1 . Ca1 N3 169.45(7) yes
N2 . Ca1 N3 102.00(8) yes
O2 3_656 Ca1 N4 95.69(6) yes
N1 . Ca1 N4 90.08(7) yes
N2 . Ca1 N4 175.38(7) yes
N3 . Ca1 N4 80.48(7) yes
O2 3_656 Ca1 O1 167.33(6) yes
N1 . Ca1 O1 94.56(6) yes
N2 . Ca1 O1 89.48(6) yes
N3 . Ca1 O1 80.34(6) yes
N4 . Ca1 O1 87.10(7) yes
Fe2 . Fe1 Fe3 59.679(11) yes
Fe2 . Fe1 C1 47.60(6) yes
Fe3 . Fe1 C1 62.81(6) yes
Fe2 . Fe1 C2 53.86(5) yes
Fe3 . Fe1 C2 46.17(6) yes
C1 . Fe1 C2 91.37(8) yes
Fe2 . Fe1 C3 124.08(7) yes
Fe3 . Fe1 C3 111.02(8) yes
C1 . Fe1 C3 170.98(9) yes
C2 . Fe1 C3 79.77(9) yes
Fe2 . Fe1 C4 95.53(7) yes
Fe3 . Fe1 C4 152.11(7) yes
C1 . Fe1 C4 91.48(10) yes
C2 . Fe1 C4 130.90(9) yes
C3 . Fe1 C4 93.06(11) yes
Fe2 . Fe1 C5 133.35(8) yes
Fe3 . Fe1 C5 89.03(8) yes
C1 . Fe1 C5 88.60(10) yes
C2 . Fe1 C5 127.37(10) yes
C3 . Fe1 C5 98.09(11) yes
C4 . Fe1 C5 101.70(11) yes
Fe1 . Fe2 Fe3 59.632(11) yes
Fe1 . Fe2 C1 48.25(6) yes
Fe3 . Fe2 C1 62.98(6) yes
Fe1 . Fe2 C2 50.91(5) yes
Fe3 . Fe2 C2 45.74(6) yes
C1 . Fe2 C2 89.40(8) yes
Fe1 . Fe2 C6 121.90(7) yes
Fe3 . Fe2 C6 108.12(8) yes
C1 . Fe2 C6 168.63(9) yes
C2 . Fe2 C6 79.24(9) yes
Fe1 . Fe2 C7 135.14(8) yes
Fe3 . Fe2 C7 89.79(8) yes
C1 . Fe2 C7 89.94(10) yes
C2 . Fe2 C7 128.70(10) yes
C6 . Fe2 C7 97.31(11) yes
Fe1 . Fe2 C8 98.36(8) yes
Fe3 . Fe2 C8 153.73(8) yes
C1 . Fe2 C8 92.00(10) yes
C2 . Fe2 C8 132.72(10) yes
C6 . Fe2 C8 95.54(11) yes
C7 . Fe2 C8 98.57(11) yes
Fe2 . Fe3 Fe1 60.689(11) yes
Fe2 . Fe3 C1 45.38(5) yes
Fe1 . Fe3 C1 45.88(5) yes
Fe2 . Fe3 C2 55.76(6) yes
Fe1 . Fe3 C2 53.18(6) yes
C1 . Fe3 C2 83.54(8) yes
Fe2 . Fe3 C9 92.38(8) yes
Fe1 . Fe3 C9 142.69(8) yes
C1 . Fe3 C9 130.96(9) yes
C2 . Fe3 C9 90.95(10) yes
Fe2 . Fe3 C10 148.35(8) yes
Fe1 . Fe3 C10 93.28(8) yes
C1 . Fe3 C10 128.44(9) yes
C2 . Fe3 C10 94.93(9) yes
C9 . Fe3 C10 100.54(11) yes
Fe2 . Fe3 C11 107.52(7) yes
Fe1 . Fe3 C11 111.75(8) yes
C1 . Fe3 C11 77.09(9) yes
C2 . Fe3 C11 160.54(9) yes
C9 . Fe3 C11 100.32(12) yes
C10 . Fe3 C11 98.49(11) yes
Ca1 . N1 C12 164.9(2) yes
Ca1 . N2 C14 170.4(2) yes
Ca1 . N3 C16 167.5(2) yes
Ca1 . N4 C18 157.2(2) yes
Ca1 . O1 C1 165.24(15) yes
Ca1 3_646 O2 C2 153.62(14) yes
Fe3 . C1 Fe1 71.30(6) yes
Fe3 . C1 Fe2 71.64(6) yes
Fe1 . C1 Fe2 84.15(8) yes
Fe3 . C1 O1 127.07(15) yes
Fe1 . C1 O1 135.99(17) yes
Fe2 . C1 O1 137.25(17) yes
Fe2 . C2 Fe1 75.23(6) yes
Fe2 . C2 O2 129.19(15) yes
Fe1 . C2 O2 130.70(16) yes
Fe2 . C2 Fe3 78.50(7) yes
Fe1 . C2 Fe3 80.65(8) yes
O2 . C2 Fe3 138.97(16) yes
O3 . C3 Fe1 178.3(2) yes
O4 . C4 Fe1 179.3(2) yes
O5 . C5 Fe1 178.5(2) yes
O6 . C6 Fe2 176.6(2) yes
O7 . C7 Fe2 177.7(2) yes
O8 . C8 Fe2 177.3(2) yes
O9 . C9 Fe3 175.2(2) yes
O10 . C10 Fe3 178.2(2) yes
Fe3 . C11 O11 177.2(2) yes
N1 . C12 C13 179.8(3) yes
C12 . C13 H341 108.7 no
C12 . C13 H342 108.7 no
H341 . C13 H342 108.2 no
C12 . C13 H343 110.9 no
H341 . C13 H343 111.2 no
H342 . C13 H343 109.1 no
N2 . C14 C15 178.8(3) yes
C14 . C15 H281 109.2 no
C14 . C15 H282 109.7 no
H281 . C15 H282 112.1 no
C14 . C15 H283 108.3 no
H281 . C15 H283 109.5 no
H282 . C15 H283 108.0 no
N3 . C16 C17 179.1(2) yes
C16 . C17 H301 109.7 no
C16 . C17 H302 108.5 no
H301 . C17 H302 110.3 no
C16 . C17 H303 109.6 no
H301 . C17 H303 108.9 no
H302 . C17 H303 109.8 no
N4 . C18 C19 178.6(4) yes
C18 . C19 H321 106.5 no
C18 . C19 H322 107.2 no
H321 . C19 H322 112.5 no
C18 . C19 H323 105.6 no
H321 . C19 H323 111.3 no
H322 . C19 H323 113.1 no

loop_
_geom_bond_atom_site_label_1
_geom_bond_atom_site_label_2
_geom_bond_site_symmetry_2
_geom_bond_distance
_geom_bond_publ_flag
Ca1 O2 3_656 2.2514(14) yes
Ca1 N1 . 2.462(2) yes
Ca1 N2 . 2.454(2) yes
Ca1 N3 . 2.484(2) yes
Ca1 N4 . 2.456(2) yes
Ca1 O1 . 2.2520(15) yes
Fe1 Fe2 . 2.5927(4) yes
Fe1 Fe3 . 2.5654(4) yes
Fe1 C1 . 1.944(2) yes
Fe1 C2 . 2.081(2) yes
Fe1 C3 . 1.803(2) yes
Fe1 C4 . 1.775(2) yes
Fe1 C5 . 1.782(2) yes
Fe2 Fe3 . 2.5666(4) yes
Fe2 C1 . 1.925(2) yes
Fe2 C2 . 2.165(2) yes
Fe2 C6 . 1.803(2) yes
Fe2 C7 . 1.773(2) yes
Fe2 C8 . 1.778(2) yes
Fe3 C1 . 2.409(2) yes
Fe3 C2 . 1.876(2) yes
Fe3 C9 . 1.770(2) yes
Fe3 C10 . 1.763(2) yes
Fe3 C11 . 1.826(2) yes
N1 C12 . 1.129(3) yes
N2 C14 . 1.135(3) yes
N3 C16 . 1.140(3) yes
N4 C18 . 1.120(3) yes
O1 C1 . 1.221(3) yes
O2 C2 . 1.236(2) yes
O3 C3 . 1.144(3) yes
O4 C4 . 1.153(3) yes
O5 C5 . 1.149(3) yes
O6 C6 . 1.149(3) yes
O7 C7 . 1.148(3) yes
O8 C8 . 1.152(3) yes
O9 C9 . 1.151(3) yes
O10 C10 . 1.154(3) yes
O11 C11 . 1.150(3) yes
C12 C13 . 1.456(3) yes
C13 H341 . 0.950 no
C13 H342 . 0.958 no
C13 H343 . 0.953 no
C14 C15 . 1.451(3) yes
C15 H281 . 0.948 no
C15 H282 . 0.951 no
C15 H283 . 0.951 no
C16 C17 . 1.448(3) yes
C17 H301 . 0.953 no
C17 H302 . 0.947 no
C17 H303 . 0.951 no
C18 C19 . 1.450(4) yes
C19 H321 . 0.970 no
C19 H322 . 0.974 no
C19 H323 . 0.973 no
